data_4118019
loop_
_publ_author_name
'Takahiro Nishimura'
'Yuka Takiguchi'
'Tamio Hayashi'

_publ_section_title
;
 Effect of Chiral Diene Ligands in Rhodium-Catalyzed Asymmetric Addition
 of Arylboronic Acids to \a,\b-Unsaturated Sulfonyl Compounds
;
_journal_name_full 'Journal of the American Chemical Society'
_journal_page_first 9086
_journal_page_last 9089
_journal_paper_doi 10.1021/ja303109q
_journal_volume 134
_journal_year 2012
_chemical_absolute_configuration ad
_chemical_formula_sum 'C22 H20 Cl2 O3 S'
_chemical_formula_weight 435.34
_chemical_name_systematic
; 
 ? 
;
_space_group_IT_number 4
_symmetry_cell_setting monoclinic
_symmetry_Int_Tables_number 4
_symmetry_space_group_name_Hall 'P 2yb'
_symmetry_space_group_name_H-M 'P 1 21 1'
_atom_sites_solution_hydrogens geom
_atom_sites_solution_primary direct
_atom_sites_solution_secondary difmap
_audit_creation_method SHELXL-97
_cell_angle_alpha 90.00
_cell_angle_beta 93.653(2)
_cell_angle_gamma 90.00
_cell_formula_units_Z 4
_cell_length_a 9.8331(3)
_cell_length_b 12.3566(4)
_cell_length_c 16.8282(6)
_cell_measurement_reflns_used 11626
_cell_measurement_temperature 93(2)
_cell_measurement_theta_max 68.30
_cell_measurement_theta_min 3.58
_cell_volume 2040.53(12)
_computing_structure_refinement 'SHELXL-97 (Sheldrick, 1997)'
_computing_structure_solution 'SHELXS-97 (Sheldrick, 1990)'
_diffrn_ambient_temperature 93(2)
_diffrn_detector_area_resol_mean 10.0
_diffrn_measured_fraction_theta_full 0.985
_diffrn_measured_fraction_theta_max 0.985
_diffrn_measurement_device_type 'Rigaku RAXIS-RAPID'
_diffrn_measurement_method \w
_diffrn_radiation_monochromator graphite
_diffrn_radiation_source 'fine-focus sealed tube'
_diffrn_radiation_type CuK\a
_diffrn_radiation_wavelength 1.54187
_diffrn_reflns_av_R_equivalents 0.1001
_diffrn_reflns_av_sigmaI/netI 0.1540
_diffrn_reflns_limit_h_max 11
_diffrn_reflns_limit_h_min -11
_diffrn_reflns_limit_k_max 12
_diffrn_reflns_limit_k_min -13
_diffrn_reflns_limit_l_max 18
_diffrn_reflns_limit_l_min -18
_diffrn_reflns_number 16053
_diffrn_reflns_theta_full 59.99
_diffrn_reflns_theta_max 59.99
_diffrn_reflns_theta_min 4.44
_exptl_absorpt_coefficient_mu 3.990
_exptl_absorpt_correction_T_max 0.8254
_exptl_absorpt_correction_T_min 0.4354
_exptl_absorpt_correction_type multi-scan
_exptl_absorpt_process_details
;Higashi, T. (1995). 
 Program for Absorption Correction.
 Rigaku Corporation, Tokyo, Japan.
;
_exptl_crystal_colour colorless
_exptl_crystal_density_diffrn 1.417
_exptl_crystal_description prism
_exptl_crystal_F_000 904
_exptl_crystal_size_max 0.25
_exptl_crystal_size_mid 0.05
_exptl_crystal_size_min 0.05
_refine_diff_density_max 0.480
_refine_diff_density_min -0.546
_refine_diff_density_rms 0.108
_refine_ls_abs_structure_details 'Flack H D (1983), Acta Cryst. A39, 876-881'
_refine_ls_abs_structure_Flack 0.05(4)
_refine_ls_extinction_method none
_refine_ls_goodness_of_fit_ref 1.103
_refine_ls_hydrogen_treatment constr
_refine_ls_matrix_type full
_refine_ls_number_parameters 509
_refine_ls_number_reflns 5516
_refine_ls_number_restraints 1
_refine_ls_restrained_S_all 1.103
_refine_ls_R_factor_all 0.1778
_refine_ls_R_factor_gt 0.0990
_refine_ls_shift/su_max 0.000
_refine_ls_shift/su_mean 0.000
_refine_ls_structure_factor_coef Fsqd
_refine_ls_weighting_details 'calc w=1/[\s^2^(Fo^2^)+(0.1241P)^2^+0.0000P] where P=(Fo^2^+2Fc^2^)/3'
_refine_ls_weighting_scheme calc
_refine_ls_wR_factor_gt 0.2081
_refine_ls_wR_factor_ref 0.2776
_reflns_number_gt 2841
_reflns_number_total 5516
_reflns_threshold_expression >2sigma(I)
_cod_data_source_file ja303109q_si_002.cif
_cod_data_source_block 4bv
_cod_original_sg_symbol_Hall P2yb
_cod_database_code 4118019

loop_
_symmetry_equiv_pos_as_xyz
'x, y, z'
'-x, y+1/2, -z'

loop_
_atom_site_label
_atom_site_type_symbol
_atom_site_fract_x
_atom_site_fract_y
_atom_site_fract_z
_atom_site_U_iso_or_equiv
_atom_site_adp_type
_atom_site_occupancy
_atom_site_symmetry_multiplicity
_atom_site_calc_flag
_atom_site_refinement_flags
S1 S 0.2144(3) 0.0923(3) 0.2022(2) 0.0607(10) Uani 1 1 d .
O1 O 0.0956(8) 0.1298(7) 0.2426(6) 0.069(3) Uani 1 1 d .
O2 O 0.1962(9) 0.0624(8) 0.1193(5) 0.070(3) Uani 1 1 d .
O3 O 0.3280(8) 0.1850(7) 0.2104(5) 0.055(2) Uani 1 1 d .
C1 C 0.2877(13) 0.2930(11) 0.2302(8) 0.051(3) Uani 1 1 d .
C2 C 0.3099(13) 0.3226(13) 0.3132(9) 0.060(4) Uani 1 1 d .
C3 C 0.2831(13) 0.4298(12) 0.3318(10) 0.065(4) Uani 1 1 d .
H1 H 0.2979 0.4533 0.3854 0.078 Uiso 1 1 calc R
C4 C 0.2351(13) 0.5039(14) 0.2741(9) 0.071(5) Uani 1 1 d .
H2 H 0.2154 0.5763 0.2887 0.085 Uiso 1 1 calc R
C5 C 0.2168(13) 0.4717(13) 0.1967(10) 0.067(4) Uani 1 1 d .
H3 H 0.1846 0.5232 0.1580 0.080 Uiso 1 1 calc R
C6 C 0.2435(13) 0.3648(13) 0.1710(8) 0.059(4) Uani 1 1 d .
C7 C 0.3529(13) 0.2375(12) 0.3741(8) 0.061(4) Uani 1 1 d .
H4 H 0.3778 0.2725 0.4253 0.091 Uiso 1 1 calc R
H5 H 0.4315 0.1977 0.3562 0.091 Uiso 1 1 calc R
H6 H 0.2773 0.1872 0.3804 0.091 Uiso 1 1 calc R
C8 C 0.2287(15) 0.3281(13) 0.0847(7) 0.072(5) Uani 1 1 d .
H7 H 0.3107 0.2885 0.0717 0.108 Uiso 1 1 calc R
H8 H 0.2170 0.3915 0.0499 0.108 Uiso 1 1 calc R
H9 H 0.1491 0.2808 0.0769 0.108 Uiso 1 1 calc R
C9 C 0.2974(11) -0.0099(10) 0.2579(7) 0.046(3) Uani 1 1 d .
H35 H 0.3951 -0.0102 0.2469 0.055 Uiso 1 1 calc R
H36 H 0.2908 0.0053 0.3152 0.055 Uiso 1 1 calc R
C10 C 0.2363(14) -0.1220(10) 0.2386(7) 0.050(3) Uani 1 1 d .
H37 H 0.1351 -0.1129 0.2330 0.060 Uiso 1 1 calc R
C11 C 0.2790(13) -0.1738(11) 0.1610(8) 0.053(3) Uani 1 1 d .
C12 C 0.4166(12) -0.1647(11) 0.1384(8) 0.055(4) Uani 1 1 d .
H10 H 0.4817 -0.1222 0.1686 0.066 Uiso 1 1 calc R
C13 C 0.4520(14) -0.2210(12) 0.0696(8) 0.061(4) Uani 1 1 d .
H11 H 0.5431 -0.2169 0.0541 0.073 Uiso 1 1 calc R
C14 C 0.3571(12) -0.2824(11) 0.0236(7) 0.050(3) Uani 1 1 d .
C15 C 0.2233(14) -0.2874(12) 0.0477(7) 0.059(4) Uani 1 1 d .
C16 C 0.1860(12) -0.2369(11) 0.1154(8) 0.050(3) Uani 1 1 d .
H12 H 0.0957 -0.2450 0.1315 0.060 Uiso 1 1 calc R
Cl1 Cl 0.4068(3) -0.3498(3) -0.0582(2) 0.0669(10) Uani 1 1 d .
Cl2 Cl 0.0996(3) -0.3600(3) -0.0079(2) 0.0686(10) Uani 1 1 d .
C17 C 0.2679(12) -0.1970(11) 0.3103(8) 0.051(4) Uani 1 1 d .
C18 C 0.3987(14) -0.2348(12) 0.3287(8) 0.062(4) Uani 1 1 d .
H13 H 0.4689 -0.2176 0.2945 0.074 Uiso 1 1 calc R
C19 C 0.4291(13) -0.2966(11) 0.3954(9) 0.059(4) Uani 1 1 d .
H14 H 0.5195 -0.3220 0.4064 0.071 Uiso 1 1 calc R
C20 C 0.3289(15) -0.3224(13) 0.4472(9) 0.070(4) Uani 1 1 d .
H15 H 0.3487 -0.3662 0.4929 0.084 Uiso 1 1 calc R
C21 C 0.1978(14) -0.2812(13) 0.4292(9) 0.066(4) Uani 1 1 d .
H16 H 0.1282 -0.2950 0.4645 0.080 Uiso 1 1 calc R
C22 C 0.1674(14) -0.2212(11) 0.3617(8) 0.056(3) Uani 1 1 d .
H17 H 0.0770 -0.1962 0.3501 0.067 Uiso 1 1 calc R
S2 S 0.2842(3) -0.4311(3) 0.7110(2) 0.0609(10) Uani 1 1 d .
O4 O 0.3196(10) -0.4083(9) 0.6304(5) 0.082(3) Uani 1 1 d .
O5 O 0.3885(8) -0.4717(8) 0.7677(5) 0.070(3) Uani 1 1 d .
O6 O 0.1602(8) -0.5153(8) 0.7057(5) 0.057(2) Uani 1 1 d .
C23 C 0.1844(13) -0.6270(12) 0.7247(9) 0.057(4) Uani 1 1 d .
C24 C 0.1712(12) -0.6609(11) 0.8045(8) 0.052(3) Uani 1 1 d .
C25 C 0.1849(13) -0.7684(13) 0.8190(10) 0.066(4) Uani 1 1 d .
H18 H 0.1823 -0.7928 0.8724 0.079 Uiso 1 1 calc R
C26 C 0.2025(14) -0.8455(14) 0.7592(10) 0.074(4) Uani 1 1 d .
H19 H 0.2051 -0.9207 0.7711 0.088 Uiso 1 1 calc R
C27 C 0.2164(13) -0.8075(13) 0.6806(11) 0.068(4) Uani 1 1 d .
H20 H 0.2317 -0.8580 0.6396 0.082 Uiso 1 1 calc R
C28 C 0.2081(13) -0.6978(14) 0.6623(9) 0.064(4) Uani 1 1 d .
C29 C 0.1435(15) -0.5832(12) 0.8690(9) 0.070(4) Uani 1 1 d .
H21 H 0.1106 -0.6228 0.9144 0.104 Uiso 1 1 calc R
H22 H 0.0742 -0.5311 0.8493 0.104 Uiso 1 1 calc R
H23 H 0.2276 -0.5446 0.8857 0.104 Uiso 1 1 calc R
C30 C 0.2206(14) -0.6559(13) 0.5785(8) 0.072(4) Uani 1 1 d .
H24 H 0.1590 -0.5943 0.5688 0.108 Uiso 1 1 calc R
H25 H 0.1962 -0.7135 0.5401 0.108 Uiso 1 1 calc R
H26 H 0.3146 -0.6328 0.5722 0.108 Uiso 1 1 calc R
C31 C 0.1994(12) -0.3193(11) 0.7489(8) 0.059(4) Uani 1 1 d .
H38 H 0.1084 -0.3123 0.7206 0.071 Uiso 1 1 calc R
H39 H 0.1858 -0.3316 0.8060 0.071 Uiso 1 1 calc R
C32 C 0.2794(13) -0.2127(11) 0.7398(8) 0.052(3) Uani 1 1 d .
H40 H 0.3760 -0.2342 0.7330 0.063 Uiso 1 1 calc R
C33 C 0.2320(12) -0.1526(11) 0.6648(9) 0.054(4) Uani 1 1 d .
C34 C 0.3247(14) -0.1156(11) 0.6110(8) 0.056(4) Uani 1 1 d .
H27 H 0.4182 -0.1345 0.6188 0.068 Uiso 1 1 calc R
C35 C 0.2807(11) -0.0505(11) 0.5452(8) 0.053(4) Uani 1 1 d .
C36 C 0.1428(11) -0.0283(11) 0.5312(7) 0.049(3) Uani 1 1 d .
C37 C 0.0487(14) -0.0635(13) 0.5829(8) 0.063(4) Uani 1 1 d .
H28 H -0.0448 -0.0455 0.5735 0.076 Uiso 1 1 calc R
C38 C 0.0921(12) -0.1260(12) 0.6493(8) 0.055(4) Uani 1 1 d .
H29 H 0.0271 -0.1510 0.6844 0.066 Uiso 1 1 calc R
Cl3 Cl 0.3994(3) -0.0141(3) 0.4809(2) 0.0662(10) Uani 1 1 d .
Cl4 Cl 0.0851(3) 0.0458(3) 0.4495(2) 0.0689(11) Uani 1 1 d .
C39 C 0.2825(13) -0.1401(12) 0.8132(8) 0.056(4) Uani 1 1 d .
C40 C 0.3959(13) -0.0796(12) 0.8342(9) 0.065(4) Uani 1 1 d .
H30 H 0.4725 -0.0848 0.8028 0.079 Uiso 1 1 calc R
C41 C 0.4033(14) -0.0115(14) 0.8993(9) 0.072(4) Uani 1 1 d .
H31 H 0.4837 0.0285 0.9135 0.087 Uiso 1 1 calc R
C42 C 0.2902(15) -0.0036(13) 0.9429(10) 0.075(4) Uani 1 1 d .
H32 H 0.2938 0.0421 0.9884 0.091 Uiso 1 1 calc R
C43 C 0.1726(16) -0.0591(12) 0.9232(9) 0.067(4) Uani 1 1 d .
H33 H 0.0963 -0.0510 0.9546 0.080 Uiso 1 1 calc R
C44 C 0.1641(14) -0.1283(12) 0.8565(8) 0.061(4) Uani 1 1 d .
H34 H 0.0821 -0.1656 0.8411 0.073 Uiso 1 1 calc R

loop_
_atom_site_aniso_label
_atom_site_aniso_U_11
_atom_site_aniso_U_22
_atom_site_aniso_U_33
_atom_site_aniso_U_23
_atom_site_aniso_U_13
_atom_site_aniso_U_12
S1 0.063(2) 0.047(2) 0.073(2) -0.0033(19) 0.0039(17) -0.0010(17)
O1 0.044(4) 0.048(6) 0.119(8) -0.012(6) 0.026(5) 0.008(4)
O2 0.097(6) 0.063(7) 0.047(5) -0.020(5) -0.017(5) -0.002(6)
O3 0.055(5) 0.038(6) 0.073(6) -0.002(5) 0.014(4) -0.012(4)
C1 0.065(8) 0.025(8) 0.063(9) -0.006(7) 0.009(7) -0.001(6)
C2 0.061(8) 0.060(11) 0.060(9) -0.004(8) 0.008(7) -0.014(7)
C3 0.055(8) 0.050(11) 0.089(12) -0.027(9) 0.004(8) -0.009(7)
C4 0.068(9) 0.069(12) 0.074(11) -0.025(10) -0.009(8) 0.006(8)
C5 0.059(8) 0.051(11) 0.089(12) 0.001(9) 0.003(8) 0.002(7)
C6 0.063(8) 0.059(11) 0.056(9) 0.016(8) 0.001(7) 0.001(7)
C7 0.067(8) 0.048(10) 0.068(10) -0.014(8) 0.001(7) -0.008(7)
C8 0.097(11) 0.075(13) 0.040(8) -0.005(8) -0.015(7) -0.019(9)
C9 0.048(6) 0.022(7) 0.066(9) -0.005(7) -0.001(6) -0.005(6)
C10 0.077(8) 0.026(8) 0.050(8) -0.006(6) 0.018(6) 0.007(6)
C11 0.063(8) 0.045(9) 0.054(8) -0.005(7) 0.018(6) -0.010(7)
C12 0.048(7) 0.042(9) 0.074(9) -0.002(7) 0.006(6) -0.003(6)
C13 0.069(8) 0.048(10) 0.067(10) -0.010(8) 0.013(7) 0.021(7)
C14 0.052(7) 0.052(9) 0.046(8) -0.009(7) 0.005(6) 0.014(7)
C15 0.078(9) 0.064(11) 0.035(8) -0.001(7) 0.004(6) 0.002(8)
C16 0.057(7) 0.040(9) 0.053(8) -0.005(7) -0.003(6) -0.011(6)
Cl1 0.080(2) 0.062(3) 0.059(2) -0.005(2) 0.0048(17) 0.0096(19)
Cl2 0.076(2) 0.062(3) 0.067(2) -0.007(2) -0.0020(17) -0.0071(19)
C17 0.048(7) 0.050(10) 0.052(8) 0.002(7) -0.008(6) -0.002(6)
C18 0.080(9) 0.048(10) 0.058(9) 0.003(8) 0.010(7) -0.002(8)
C19 0.053(8) 0.046(10) 0.079(10) 0.003(8) 0.011(7) 0.012(7)
C20 0.081(10) 0.058(11) 0.070(10) -0.010(9) -0.002(8) 0.008(8)
C21 0.068(9) 0.070(12) 0.063(10) 0.011(8) 0.017(7) 0.001(8)
C22 0.074(8) 0.044(9) 0.051(8) 0.011(7) 0.012(7) 0.003(7)
S2 0.065(2) 0.051(2) 0.067(2) 0.002(2) 0.0107(17) -0.0018(18)
O4 0.125(8) 0.077(8) 0.046(6) 0.011(6) 0.026(5) -0.002(7)
O5 0.059(5) 0.072(8) 0.078(6) 0.011(6) -0.015(4) 0.019(5)
O6 0.058(5) 0.046(6) 0.068(6) 0.004(5) 0.006(4) -0.023(5)
C23 0.066(8) 0.042(10) 0.063(10) 0.015(8) 0.017(7) -0.012(7)
C24 0.062(8) 0.039(10) 0.056(9) -0.012(7) 0.004(6) -0.005(7)
C25 0.067(9) 0.047(10) 0.082(11) -0.012(9) -0.005(7) 0.004(8)
C26 0.078(9) 0.051(11) 0.092(12) 0.001(10) 0.008(8) 0.011(8)
C27 0.063(9) 0.039(10) 0.102(13) -0.015(9) 0.009(8) -0.002(7)
C28 0.056(8) 0.083(14) 0.053(9) -0.007(9) 0.014(7) -0.006(8)
C29 0.083(10) 0.062(11) 0.066(10) -0.012(9) 0.017(8) -0.011(8)
C30 0.079(10) 0.064(12) 0.072(11) -0.002(9) 0.002(8) 0.014(8)
C31 0.051(7) 0.046(10) 0.081(10) 0.003(8) 0.012(7) 0.016(7)
C32 0.069(8) 0.033(9) 0.055(8) 0.006(7) -0.001(6) -0.002(7)
C33 0.045(7) 0.038(9) 0.078(10) 0.013(7) -0.007(6) -0.004(6)
C34 0.066(8) 0.039(9) 0.065(9) 0.006(7) 0.013(7) -0.002(7)
C35 0.036(6) 0.063(10) 0.063(9) 0.014(8) 0.018(6) -0.004(6)
C36 0.054(7) 0.043(9) 0.047(8) 0.010(7) -0.002(6) 0.010(6)
C37 0.063(8) 0.078(12) 0.046(8) 0.013(8) -0.007(6) -0.004(8)
C38 0.063(8) 0.045(9) 0.059(9) 0.006(7) 0.009(7) -0.004(7)
Cl3 0.069(2) 0.066(3) 0.064(2) 0.005(2) 0.0133(16) -0.0031(19)
Cl4 0.071(2) 0.070(3) 0.066(2) 0.012(2) 0.0017(16) 0.0029(18)
C39 0.064(8) 0.045(9) 0.059(9) -0.004(7) 0.004(7) -0.012(7)
C40 0.062(8) 0.056(10) 0.076(10) -0.010(9) -0.012(7) -0.001(8)
C41 0.058(8) 0.077(12) 0.080(11) -0.033(10) -0.005(7) -0.013(8)
C42 0.092(11) 0.046(11) 0.088(12) -0.010(9) 0.005(9) -0.003(9)
C43 0.092(11) 0.039(10) 0.071(11) 0.002(8) 0.011(8) 0.021(8)
C44 0.076(9) 0.048(10) 0.060(10) 0.015(8) 0.014(7) 0.005(7)

loop_
_atom_type_symbol
_atom_type_description
_atom_type_scat_dispersion_real
_atom_type_scat_dispersion_imag
_atom_type_scat_source
C C 0.0181 0.0091 'International Tables Vol C Tables 4.2.6.8 and 6.1.1.4'
H H 0.0000 0.0000 'International Tables Vol C Tables 4.2.6.8 and 6.1.1.4'
S S 0.3331 0.5567 'International Tables Vol C Tables 4.2.6.8 and 6.1.1.4'
O O 0.0492 0.0322 'International Tables Vol C Tables 4.2.6.8 and 6.1.1.4'
Cl Cl 0.3639 0.7018 'International Tables Vol C Tables 4.2.6.8 and 6.1.1.4'

loop_
_geom_angle_atom_site_label_1
_geom_angle_atom_site_label_2
_geom_angle_atom_site_label_3
_geom_angle
O2 S1 O1 118.4(6)
O2 S1 O3 108.0(5)
O1 S1 O3 107.9(5)
O2 S1 C9 111.0(6)
O1 S1 C9 109.9(6)
O3 S1 C9 100.0(5)
C1 O3 S1 118.9(8)
C6 C1 O3 120.4(13)
C6 C1 C2 123.7(14)
O3 C1 C2 115.6(12)
C3 C2 C1 116.0(15)
C3 C2 C7 124.0(14)
C1 C2 C7 119.9(13)
C2 C3 C4 122.0(15)
C2 C3 H1 119.0
C4 C3 H1 119.0
C5 C4 C3 119.4(16)
C5 C4 H2 120.3
C3 C4 H2 120.3
C4 C5 C6 123.2(15)
C4 C5 H3 118.4
C6 C5 H3 118.4
C1 C6 C5 115.7(14)
C1 C6 C8 120.2(15)
C5 C6 C8 124.1(13)
C2 C7 H4 109.5
C2 C7 H5 109.5
H4 C7 H5 109.5
C2 C7 H6 109.5
H4 C7 H6 109.5
H5 C7 H6 109.5
C6 C8 H7 109.5
C6 C8 H8 109.5
H7 C8 H8 109.5
C6 C8 H9 109.5
H7 C8 H9 109.5
H8 C8 H9 109.5
C10 C9 S1 112.1(8)
C10 C9 H35 109.2
S1 C9 H35 109.2
C10 C9 H36 109.2
S1 C9 H36 109.2
H35 C9 H36 107.9
C9 C10 C11 115.6(11)
C9 C10 C17 108.7(11)
C11 C10 C17 111.3(11)
C9 C10 H37 107.0
C11 C10 H37 107.0
C17 C10 H37 107.0
C16 C11 C12 119.7(12)
C16 C11 C10 119.7(11)
C12 C11 C10 120.4(12)
C13 C12 C11 117.7(13)
C13 C12 H10 121.2
C11 C12 H10 121.2
C14 C13 C12 122.1(13)
C14 C13 H11 119.0
C12 C13 H11 119.0
C13 C14 C15 117.9(12)
C13 C14 Cl1 119.8(10)
C15 C14 Cl1 122.3(10)
C16 C15 C14 121.8(12)
C16 C15 Cl2 117.9(10)
C14 C15 Cl2 120.3(10)
C15 C16 C11 120.7(12)
C15 C16 H12 119.6
C11 C16 H12 119.6
C18 C17 C22 118.4(13)
C18 C17 C10 121.2(12)
C22 C17 C10 120.2(11)
C19 C18 C17 121.4(13)
C19 C18 H13 119.3
C17 C18 H13 119.3
C18 C19 C20 120.9(13)
C18 C19 H14 119.6
C20 C19 H14 119.6
C19 C20 C21 117.3(14)
C19 C20 H15 121.4
C21 C20 H15 121.4
C22 C21 C20 121.6(13)
C22 C21 H16 119.2
C20 C21 H16 119.2
C21 C22 C17 120.4(13)
C21 C22 H17 119.8
C17 C22 H17 119.8
O5 S2 O4 118.9(6)
O5 S2 O6 108.5(6)
O4 S2 O6 107.6(6)
O5 S2 C31 111.5(6)
O4 S2 C31 109.6(7)
O6 S2 C31 98.8(5)
C23 O6 S2 119.9(8)
C28 C23 C24 123.7(14)
C28 C23 O6 117.9(12)
C24 C23 O6 118.1(13)
C25 C24 C23 116.5(13)
C25 C24 C29 121.4(14)
C23 C24 C29 122.1(13)
C24 C25 C26 123.5(16)
C24 C25 H18 118.3
C26 C25 H18 118.3
C25 C26 C27 117.8(16)
C25 C26 H19 121.1
C27 C26 H19 121.1
C28 C27 C26 121.4(15)
C28 C27 H20 119.3
C26 C27 H20 119.3
C27 C28 C23 116.9(14)
C27 C28 C30 122.2(15)
C23 C28 C30 120.9(15)
C24 C29 H21 109.5
C24 C29 H22 109.5
H21 C29 H22 109.5
C24 C29 H23 109.5
H21 C29 H23 109.5
H22 C29 H23 109.5
C28 C30 H24 109.5
C28 C30 H25 109.5
H24 C30 H25 109.5
C28 C30 H26 109.5
H24 C30 H26 109.5
H25 C30 H26 109.5
C32 C31 S2 112.2(9)
C32 C31 H38 109.2
S2 C31 H38 109.2
C32 C31 H39 109.2
S2 C31 H39 109.2
H38 C31 H39 107.9
C33 C32 C39 112.1(12)
C33 C32 C31 111.7(11)
C39 C32 C31 113.9(11)
C33 C32 H40 106.2
C39 C32 H40 106.2
C31 C32 H40 106.2
C34 C33 C38 117.8(12)
C34 C33 C32 121.4(11)
C38 C33 C32 120.6(12)
C33 C34 C35 120.8(12)
C33 C34 H27 119.6
C35 C34 H27 119.6
C36 C35 C34 119.5(11)
C36 C35 Cl3 122.8(10)
C34 C35 Cl3 117.4(9)
C37 C36 C35 121.2(12)
C37 C36 Cl4 118.1(9)
C35 C36 Cl4 120.7(10)
C36 C37 C38 119.6(12)
C36 C37 H28 120.2
C38 C37 H28 120.2
C37 C38 C33 121.0(12)
C37 C38 H29 119.5
C33 C38 H29 119.5
C40 C39 C44 119.4(14)
C40 C39 C32 120.3(12)
C44 C39 C32 120.1(12)
C39 C40 C41 122.6(14)
C39 C40 H30 118.7
C41 C40 H30 118.7
C42 C41 C40 117.6(14)
C42 C41 H31 121.2
C40 C41 H31 121.2
C43 C42 C41 122.3(15)
C43 C42 H32 118.8
C41 C42 H32 118.8
C42 C43 C44 120.3(15)
C42 C43 H33 119.8
C44 C43 H33 119.8
C43 C44 C39 117.5(14)
C43 C44 H34 121.2
C39 C44 H34 121.2

loop_
_geom_bond_atom_site_label_1
_geom_bond_atom_site_label_2
_geom_bond_distance
S1 O2 1.445(8)
S1 O1 1.464(8)
S1 O3 1.600(8)
S1 C9 1.743(13)
O3 C1 1.437(15)
C1 C6 1.383(18)
C1 C2 1.447(18)
C2 C3 1.391(19)
C2 C7 1.51(2)
C3 C4 1.40(2)
C3 H1 0.9500
C4 C5 1.364(19)
C4 H2 0.9500
C5 C6 1.42(2)
C5 H3 0.9500
C6 C8 1.519(18)
C7 H4 0.9800
C7 H5 0.9800
C7 H6 0.9800
C8 H7 0.9800
C8 H8 0.9800
C8 H9 0.9800
C9 C10 1.536(17)
C9 H35 0.9900
C9 H36 0.9900
C10 C11 1.536(17)
C10 C17 1.537(17)
C10 H37 1.0000
C11 C16 1.394(17)
C11 C12 1.433(16)
C12 C13 1.413(17)
C12 H10 0.9500
C13 C14 1.398(17)
C13 H11 0.9500
C14 C15 1.403(16)
C14 Cl1 1.706(12)
C15 C16 1.370(17)
C15 Cl2 1.737(14)
C16 H12 0.9500
C17 C18 1.384(17)
C17 C22 1.387(16)
C18 C19 1.376(18)
C18 H13 0.9500
C19 C20 1.393(18)
C19 H14 0.9500
C20 C21 1.402(19)
C20 H15 0.9500
C21 C22 1.373(18)
C21 H16 0.9500
C22 H17 0.9500
S2 O5 1.446(8)
S2 O4 1.448(8)
S2 O6 1.600(8)
S2 C31 1.756(13)
O6 C23 1.433(16)
C23 C28 1.398(19)
C23 C24 1.420(17)
C24 C25 1.355(19)
C24 C29 1.487(18)
C25 C26 1.40(2)
C25 H18 0.9500
C26 C27 1.42(2)
C26 H19 0.9500
C27 C28 1.39(2)
C27 H20 0.9500
C28 C30 1.515(19)
C29 H21 0.9800
C29 H22 0.9800
C29 H23 0.9800
C30 H24 0.9800
C30 H25 0.9800
C30 H26 0.9800
C31 C32 1.547(18)
C31 H38 0.9900
C31 H39 0.9900
C32 C33 1.513(17)
C32 C39 1.525(19)
C32 H40 1.0000
C33 C34 1.402(17)
C33 C38 1.422(16)
C34 C35 1.413(17)
C34 H27 0.9500
C35 C36 1.389(15)
C35 Cl3 1.701(11)
C36 C37 1.379(16)
C36 Cl4 1.717(12)
C37 C38 1.402(17)
C37 H28 0.9500
C38 H29 0.9500
C39 C40 1.370(17)
C39 C44 1.420(17)
C40 C41 1.379(19)
C40 H30 0.9500
C41 C42 1.374(18)
C41 H31 0.9500
C42 C43 1.367(19)
C42 H32 0.9500
C43 C44 1.408(19)
C43 H33 0.9500
C44 H34 0.9500

loop_
_geom_torsion_atom_site_label_1
_geom_torsion_atom_site_label_2
_geom_torsion_atom_site_label_3
_geom_torsion_atom_site_label_4
_geom_torsion
O2 S1 O3 C1 110.7(10)
O1 S1 O3 C1 -18.4(11)
C9 S1 O3 C1 -133.2(9)
S1 O3 C1 C6 -87.5(13)
S1 O3 C1 C2 98.5(12)
C6 C1 C2 C3 0.4(19)
O3 C1 C2 C3 174.2(11)
C6 C1 C2 C7 177.6(12)
O3 C1 C2 C7 -8.6(17)
C1 C2 C3 C4 1(2)
C7 C2 C3 C4 -175.8(12)
C2 C3 C4 C5 -2(2)
C3 C4 C5 C6 0(2)
O3 C1 C6 C5 -175.1(11)
C2 C1 C6 C5 -1.6(19)
O3 C1 C6 C8 3.8(19)
C2 C1 C6 C8 177.3(13)
C4 C5 C6 C1 1(2)
C4 C5 C6 C8 -177.7(13)
O2 S1 C9 C10 -46.7(10)
O1 S1 C9 C10 86.2(10)
O3 S1 C9 C10 -160.5(9)
S1 C9 C10 C11 78.1(12)
S1 C9 C10 C17 -156.0(9)
C9 C10 C11 C16 -144.9(13)
C17 C10 C11 C16 90.5(16)
C9 C10 C11 C12 39.9(17)
C17 C10 C11 C12 -84.7(15)
C16 C11 C12 C13 0(2)
C10 C11 C12 C13 175.3(12)
C11 C12 C13 C14 1(2)
C12 C13 C14 C15 0(2)
C12 C13 C14 Cl1 -179.2(10)
C13 C14 C15 C16 -2(2)
Cl1 C14 C15 C16 177.0(11)
C13 C14 C15 Cl2 178.7(11)
Cl1 C14 C15 Cl2 -2.3(17)
C14 C15 C16 C11 3(2)
Cl2 C15 C16 C11 -177.4(11)
C12 C11 C16 C15 -2(2)
C10 C11 C16 C15 -177.4(12)
C9 C10 C17 C18 -71.7(16)
C11 C10 C17 C18 56.7(17)
C9 C10 C17 C22 103.1(14)
C11 C10 C17 C22 -128.5(13)
C22 C17 C18 C19 1(2)
C10 C17 C18 C19 176.1(13)
C17 C18 C19 C20 -1(2)
C18 C19 C20 C21 -1(2)
C19 C20 C21 C22 2(2)
C20 C21 C22 C17 -2(2)
C18 C17 C22 C21 0(2)
C10 C17 C22 C21 -174.9(13)
O5 S2 O6 C23 -25.9(11)
O4 S2 O6 C23 103.9(10)
C31 S2 O6 C23 -142.2(10)
S2 O6 C23 C28 -93.9(13)
S2 O6 C23 C24 91.5(12)
C28 C23 C24 C25 1(2)
O6 C23 C24 C25 175.3(11)
C28 C23 C24 C29 -178.8(13)
O6 C23 C24 C29 -4.5(18)
C23 C24 C25 C26 -4(2)
C29 C24 C25 C26 175.9(13)
C24 C25 C26 C27 5(2)
C25 C26 C27 C28 -2(2)
C26 C27 C28 C23 0(2)
C26 C27 C28 C30 -179.1(12)
C24 C23 C28 C27 1(2)
O6 C23 C28 C27 -173.1(11)
C24 C23 C28 C30 179.8(12)
O6 C23 C28 C30 5.5(19)
O5 S2 C31 C32 81.9(11)
O4 S2 C31 C32 -51.8(11)
O6 S2 C31 C32 -164.2(9)
S2 C31 C32 C33 94.8(12)
S2 C31 C32 C39 -137.0(11)
C39 C32 C33 C34 101.3(15)
C31 C32 C33 C34 -129.5(13)
C39 C32 C33 C38 -74.8(17)
C31 C32 C33 C38 54.3(18)
C38 C33 C34 C35 2(2)
C32 C33 C34 C35 -173.8(13)
C33 C34 C35 C36 -4(2)
C33 C34 C35 Cl3 -177.4(11)
C34 C35 C36 C37 4(2)
Cl3 C35 C36 C37 176.9(11)
C34 C35 C36 Cl4 -177.3(11)
Cl3 C35 C36 Cl4 -4.0(18)
C35 C36 C37 C38 -2(2)
Cl4 C36 C37 C38 178.7(11)
C36 C37 C38 C33 1(2)
C34 C33 C38 C37 -1(2)
C32 C33 C38 C37 175.3(13)
C33 C32 C39 C40 -87.2(16)
C31 C32 C39 C40 144.8(13)
C33 C32 C39 C44 87.9(16)
C31 C32 C39 C44 -40.1(18)
C44 C39 C40 C41 4(2)
C32 C39 C40 C41 179.1(14)
C39 C40 C41 C42 -1(2)
C40 C41 C42 C43 -1(2)
C41 C42 C43 C44 1(2)
C42 C43 C44 C39 2(2)
C40 C39 C44 C43 -4(2)
C32 C39 C44 C43 -179.3(12)
